data_1515246
loop_
_publ_author_name
'Uraguchi, Daisuke'
'Kinoshita, Natsuko'
'Nakashima, Daisuke'
'Ooi, Takashi'

_publ_section_title
;
 Chiral ionic Br\/onsted acid--achiral Br\/onsted base synergistic
 catalysis for asymmetric sulfa-Michael addition to nitroolefins
;
_journal_issue 11
_journal_name_full 'Chemical Science'
_journal_page_first 3161
_journal_paper_doi 10.1039/c2sc20698f
_journal_volume 3
_journal_year 2012
_chemical_absolute_configuration ad
_chemical_formula_sum 'C15 H15 N O3 S'
_chemical_formula_weight 289.34
_chemical_name_systematic
;
?
;
_space_group_IT_number 19
_symmetry_cell_setting orthorhombic
_symmetry_space_group_name_Hall 'P 2ac 2ab'
_symmetry_space_group_name_H-M 'P 21 21 21'
_atom_sites_solution_hydrogens geom
_atom_sites_solution_primary direct
_atom_sites_solution_secondary difmap
_audit_creation_method SHELXL-97
_cell_angle_alpha 90.00
_cell_angle_beta 90.00
_cell_angle_gamma 90.00
_cell_formula_units_Z 4
_cell_length_a 5.4774(13)
_cell_length_b 10.390(2)
_cell_length_c 25.084(6)
_cell_measurement_reflns_used 6483
_cell_measurement_temperature 153(2)
_cell_measurement_theta_max 28.40
_cell_measurement_theta_min 2.55
_cell_volume 1427.5(6)
_computing_cell_refinement 'Bruker SMART'
_computing_data_collection 'Bruker SMART'
_computing_data_reduction 'Bruker SAINT'
_computing_molecular_graphics 'Bruker SHELXTL'
_computing_publication_material 'Bruker SHELXTL'
_computing_structure_refinement 'SHELXL-97 (Sheldrick, 1997)'
_computing_structure_solution 'SHELXS-97 (Sheldrick, 1990)'
_diffrn_ambient_temperature 153(2)
_diffrn_detector_area_resol_mean 8.366
_diffrn_measured_fraction_theta_full 0.995
_diffrn_measured_fraction_theta_max 0.995
_diffrn_measurement_device_type 'CCD area detector'
_diffrn_measurement_method 'phi and omega scans'
_diffrn_radiation_monochromator graphite
_diffrn_radiation_source 'fine-focus sealed tube'
_diffrn_radiation_type MoK\a
_diffrn_radiation_wavelength 0.71073
_diffrn_reflns_av_R_equivalents 0.0315
_diffrn_reflns_av_sigmaI/netI 0.0331
_diffrn_reflns_limit_h_max 5
_diffrn_reflns_limit_h_min -7
_diffrn_reflns_limit_k_max 11
_diffrn_reflns_limit_k_min -13
_diffrn_reflns_limit_l_max 33
_diffrn_reflns_limit_l_min -27
_diffrn_reflns_number 10282
_diffrn_reflns_theta_full 28.40
_diffrn_reflns_theta_max 28.40
_diffrn_reflns_theta_min 2.12
_exptl_absorpt_coefficient_mu 0.233
_exptl_absorpt_correction_T_max 0.966
_exptl_absorpt_correction_T_min 0.845
_exptl_absorpt_correction_type empirical
_exptl_crystal_colour colorless
_exptl_crystal_density_diffrn 1.346
_exptl_crystal_density_method 'not measured'
_exptl_crystal_description prism
_exptl_crystal_F_000 608
_exptl_crystal_size_max 0.5
_exptl_crystal_size_mid 0.15
_exptl_crystal_size_min 0.1
_refine_diff_density_max 0.402
_refine_diff_density_min -0.170
_refine_diff_density_rms 0.053
_refine_ls_abs_structure_details 'Flack H D (1983), Acta Cryst. A39, 876-881'
_refine_ls_abs_structure_Flack -0.03(7)
_refine_ls_extinction_method none
_refine_ls_goodness_of_fit_ref 1.071
_refine_ls_hydrogen_treatment constr
_refine_ls_matrix_type full
_refine_ls_number_parameters 182
_refine_ls_number_reflns 3559
_refine_ls_number_restraints 0
_refine_ls_restrained_S_all 1.071
_refine_ls_R_factor_all 0.0408
_refine_ls_R_factor_gt 0.0392
_refine_ls_shift/su_max 0.011
_refine_ls_shift/su_mean 0.002
_refine_ls_structure_factor_coef Fsqd
_refine_ls_weighting_details 'calc w=1/[\s^2^(Fo^2^)+(0.0497P)^2^+0.3522P] where P=(Fo^2^+2Fc^2^)/3'
_refine_ls_weighting_scheme calc
_refine_ls_wR_factor_gt 0.0961
_refine_ls_wR_factor_ref 0.0972
_reflns_number_gt 3432
_reflns_number_total 3559
_reflns_threshold_expression >2sigma(I)
_cod_data_source_file c2sc20698f.txt
_cod_data_source_block 4
_cod_depositor_comments
;
The following automatic conversions were performed:

'_symmetry_cell_setting' value 'Orthorhombic' changed to
'orthorhombic' according to
/usr/data/users/saulius/automatic-downloads/retrospective/RSC/lib/dictionaries/cif_core.dic
dictionary named 'cif_core.dic' version 2.4.2 from 2011-04-26.

Automatic conversion script
Id: cif_fix_values 2281 2013-09-26 08:29:07Z andrius 
;
_cod_original_sg_symbol_H-M P2(1)2(1)2(1)
_cod_database_code 1515246

loop_
_symmetry_equiv_pos_as_xyz
'x, y, z'
'-x+1/2, -y, z+1/2'
'-x, y+1/2, -z+1/2'
'x+1/2, -y+1/2, -z'

loop_
_atom_site_label
_atom_site_type_symbol
_atom_site_fract_x
_atom_site_fract_y
_atom_site_fract_z
_atom_site_U_iso_or_equiv
_atom_site_adp_type
_atom_site_occupancy
_atom_site_symmetry_multiplicity
_atom_site_calc_flag
_atom_site_refinement_flags
S1 S 0.36404(8) 0.44046(4) 0.158049(17) 0.02942(11) Uani 1 1 d .
C6 C 0.1441(3) 0.60106(15) 0.08897(6) 0.0233(3) Uani 1 1 d .
C7 C 0.1434(3) 0.46003(15) 0.10367(6) 0.0254(3) Uani 1 1 d .
H7 H -0.0227 0.4358 0.1168 0.030 Uiso 1 1 calc R
C9 C 0.3288(3) 0.27487(15) 0.17374(6) 0.0250(3) Uani 1 1 d .
C10 C 0.1336(3) 0.23277(17) 0.20465(7) 0.0320(4) Uani 1 1 d .
H10 H 0.0125 0.2923 0.2159 0.038 Uiso 1 1 calc R
C1 C 0.3325(3) 0.65605(16) 0.05933(7) 0.0274(3) Uani 1 1 d .
H1 H 0.4629 0.6038 0.0469 0.033 Uiso 1 1 calc R
C3 C 0.1416(4) 0.86378(16) 0.06579(7) 0.0315(4) Uani 1 1 d .
H3 H 0.1410 0.9534 0.0582 0.038 Uiso 1 1 calc R
O3 O 0.2613(3) -0.10607(13) 0.21944(6) 0.0399(3) Uani 1 1 d .
C14 C 0.5028(3) 0.18744(16) 0.15730(8) 0.0295(3) Uani 1 1 d .
H14 H 0.6351 0.2158 0.1358 0.035 Uiso 1 1 calc R
C12 C 0.2927(3) 0.01723(16) 0.20282(7) 0.0289(4) Uani 1 1 d .
C13 C 0.4875(3) 0.05835(18) 0.17169(7) 0.0317(4) Uani 1 1 d .
H13 H 0.6088 -0.0010 0.1604 0.038 Uiso 1 1 calc R
N1 N 0.0378(4) 0.38679(15) 0.01271(7) 0.0369(4) Uani 1 1 d .
O2 O -0.1779(3) 0.37577(19) 0.02148(8) 0.0600(5) Uani 1 1 d .
C11 C 0.1151(4) 0.10493(18) 0.21897(8) 0.0341(4) Uani 1 1 d .
H11 H -0.0192 0.0766 0.2399 0.041 Uiso 1 1 calc R
C2 C 0.3305(3) 0.78704(17) 0.04792(7) 0.0294(4) Uani 1 1 d .
H2A H 0.4596 0.8239 0.0277 0.035 Uiso 1 1 calc R
C5 C -0.0453(3) 0.67911(18) 0.10651(8) 0.0313(4) Uani 1 1 d .
H5 H -0.1750 0.6429 0.1267 0.038 Uiso 1 1 calc R
O1 O 0.1200(4) 0.41074(18) -0.03066(6) 0.0623(5) Uani 1 1 d .
C8 C 0.2141(3) 0.37087(16) 0.05820(7) 0.0303(4) Uani 1 1 d .
H8A H 0.3816 0.3913 0.0460 0.036 Uiso 1 1 calc R
H8B H 0.2120 0.2805 0.0707 0.036 Uiso 1 1 calc R
C15 C 0.4262(4) -0.20099(17) 0.19964(8) 0.0388(5) Uani 1 1 d .
H15A H 0.4088 -0.2077 0.1609 0.058 Uiso 1 1 calc R
H15B H 0.3889 -0.2843 0.2160 0.058 Uiso 1 1 calc R
H15C H 0.5940 -0.1762 0.2084 0.058 Uiso 1 1 calc R
C4 C -0.0466(4) 0.80935(18) 0.09479(9) 0.0357(4) Uani 1 1 d .
H4 H -0.1777 0.8617 0.1068 0.043 Uiso 1 1 calc R

loop_
_atom_site_aniso_label
_atom_site_aniso_U_11
_atom_site_aniso_U_22
_atom_site_aniso_U_33
_atom_site_aniso_U_23
_atom_site_aniso_U_13
_atom_site_aniso_U_12
S1 0.0397(2) 0.02181(18) 0.02678(19) 0.00048(15) -0.00860(17) -0.00338(16)
C6 0.0262(7) 0.0226(7) 0.0213(7) -0.0015(5) -0.0031(6) -0.0004(6)
C7 0.0289(7) 0.0231(7) 0.0242(7) -0.0011(5) -0.0039(6) -0.0005(7)
C9 0.0320(8) 0.0208(7) 0.0224(7) 0.0018(5) -0.0046(6) -0.0024(6)
C10 0.0273(8) 0.0313(8) 0.0373(9) -0.0009(7) 0.0025(7) 0.0062(8)
C1 0.0265(8) 0.0291(8) 0.0268(8) -0.0007(6) 0.0024(6) 0.0021(7)
C3 0.0379(9) 0.0222(7) 0.0343(9) 0.0013(6) -0.0062(8) -0.0014(7)
O3 0.0544(9) 0.0243(6) 0.0410(8) 0.0049(5) 0.0107(7) -0.0033(6)
C14 0.0320(8) 0.0282(8) 0.0285(8) 0.0016(7) 0.0061(7) -0.0012(6)
C12 0.0357(9) 0.0247(8) 0.0261(8) 0.0003(6) -0.0006(7) -0.0021(6)
C13 0.0368(9) 0.0249(8) 0.0334(9) -0.0011(7) 0.0068(7) 0.0041(7)
N1 0.0528(10) 0.0248(7) 0.0331(8) -0.0082(6) -0.0141(7) 0.0046(7)
O2 0.0435(10) 0.0700(12) 0.0665(12) -0.0181(9) -0.0177(8) -0.0001(8)
C11 0.0278(8) 0.0341(8) 0.0405(10) 0.0040(7) 0.0088(7) -0.0031(7)
C2 0.0285(8) 0.0328(8) 0.0267(8) 0.0044(6) 0.0009(6) -0.0047(7)
C5 0.0272(8) 0.0293(9) 0.0374(9) -0.0015(7) 0.0062(7) -0.0014(7)
O1 0.0896(14) 0.0645(11) 0.0327(8) 0.0015(7) -0.0090(9) 0.0040(11)
C8 0.0349(9) 0.0258(8) 0.0302(9) -0.0045(6) -0.0062(7) 0.0043(7)
C15 0.0634(14) 0.0238(8) 0.0292(9) 0.0011(7) -0.0018(9) 0.0033(8)
C4 0.0321(8) 0.0270(9) 0.0481(11) -0.0053(8) 0.0033(8) 0.0072(7)

loop_
_atom_type_symbol
_atom_type_description
_atom_type_scat_dispersion_real
_atom_type_scat_dispersion_imag
_atom_type_scat_source
C C 0.0033 0.0016 'International Tables Vol C Tables 4.2.6.8 and 6.1.1.4'
H H 0.0000 0.0000 'International Tables Vol C Tables 4.2.6.8 and 6.1.1.4'
N N 0.0061 0.0033 'International Tables Vol C Tables 4.2.6.8 and 6.1.1.4'
O O 0.0106 0.0060 'International Tables Vol C Tables 4.2.6.8 and 6.1.1.4'
S S 0.1246 0.1234 'International Tables Vol C Tables 4.2.6.8 and 6.1.1.4'

loop_
_geom_angle_atom_site_label_1
_geom_angle_atom_site_label_2
_geom_angle_atom_site_label_3
_geom_angle
C9 S1 C7 101.58(7)
C5 C6 C1 118.87(15)
C5 C6 C7 119.17(16)
C1 C6 C7 121.95(15)
C6 C7 C8 114.03(14)
C6 C7 S1 106.70(11)
C8 C7 S1 108.83(12)
C14 C9 C10 119.36(15)
C14 C9 S1 119.79(13)
C10 C9 S1 120.78(13)
C11 C10 C9 120.28(17)
C2 C1 C6 120.31(16)
C2 C3 C4 119.55(16)
C12 O3 C15 117.72(15)
C9 C14 C13 121.03(16)
O3 C12 C13 124.03(17)
O3 C12 C11 116.06(16)
C13 C12 C11 119.91(16)
C12 C13 C14 119.23(16)
O1 N1 O2 123.4(2)
O1 N1 C8 117.94(19)
O2 N1 C8 118.67(19)
C10 C11 C12 120.17(17)
C3 C2 C1 120.27(16)
C4 C5 C6 120.48(18)
N1 C8 C7 109.80(14)
C3 C4 C5 120.51(18)

loop_
_geom_bond_atom_site_label_1
_geom_bond_atom_site_label_2
_geom_bond_distance
S1 C9 1.7754(17)
S1 C7 1.8336(17)
C6 C5 1.388(2)
C6 C1 1.395(2)
C6 C7 1.511(2)
C7 C8 1.520(2)
C9 C14 1.380(2)
C9 C10 1.391(2)
C10 C11 1.380(3)
C1 C2 1.391(2)
C3 C2 1.381(3)
C3 C4 1.383(3)
O3 C12 1.358(2)
O3 C15 1.426(2)
C14 C13 1.392(3)
C12 C13 1.389(3)
C12 C11 1.393(3)
N1 O1 1.203(3)
N1 O2 1.207(3)
N1 C8 1.504(2)
C5 C4 1.385(3)
